data_7017913
loop_
_publ_author_name
'Zheng, Ai-Xia'
'Wang, Hui-Fang'
'L\"u, Chun-Ning'
'Ren, Zhi-Gang'
'Li, Hong-Xi'
'Lang, Jian-Ping'

_publ_section_title
;
 Reactions of cadmium(II) nitrate with 4-(trimethylammonio)benzenethiolate
 in the presence of N-donor ligands.
;
_journal_issue 2
_journal_name_full 'Dalton transactions (Cambridge, England : 2003)'
_journal_page_first 558
_journal_page_last 566
_journal_paper_doi 10.1039/c1dt11663k
_journal_volume 41
_journal_year 2012
_chemical_formula_moiety '2(C19 H26 Cd N3 S3), 2(N O3), 2(C0.50 H2 O0.50) '
_chemical_formula_sum 'C39 H56 Cd2 N8 O7 S6'
_chemical_formula_weight 1166.08
_chemical_name_systematic
;
?
;
_space_group_IT_number 2
_symmetry_cell_setting triclinic
_symmetry_space_group_name_Hall '-P 1'
_symmetry_space_group_name_H-M 'P -1'
_atom_sites_solution_hydrogens geom
_atom_sites_solution_primary direct
_atom_sites_solution_secondary difmap
_audit_creation_method SHELXL-97
_cell_angle_alpha 76.05(3)
_cell_angle_beta 85.53(3)
_cell_angle_gamma 81.31(3)
_cell_formula_units_Z 1
_cell_length_a 7.3605(15)
_cell_length_b 10.169(2)
_cell_length_c 18.260(4)
_cell_measurement_reflns_used 5467
_cell_measurement_temperature 223(2)
_cell_measurement_theta_max 27.5748
_cell_measurement_theta_min 3.0752
_cell_volume 1310.0(5)
_computing_cell_refinement 'CrystalClear, Ver. 1.30 (Rigaku/MSC, 2001)'
_computing_data_collection 'CrystalClear, Ver. 1.30 (Rigaku/MSC, 2001)'
_computing_data_reduction 'CrystalStructure, Ver. 3.60 (Rigaku/MSC, 2004)'
_computing_molecular_graphics 'ORTEPII (Johnson, 1976)'
_computing_publication_material SHELXL97
_computing_structure_refinement 'SHELXL-97 (Sheldrick, 1997)'
_computing_structure_solution 'SHELXS-97 (Sheldrick, 1990)'
_diffrn_ambient_temperature 223(2)
_diffrn_measured_fraction_theta_full 0.976
_diffrn_measured_fraction_theta_max 0.976
_diffrn_measurement_device_type 'Rigaku MercuryCCD area detector'
_diffrn_measurement_method \w
_diffrn_radiation_monochromator graphite
_diffrn_radiation_source 'fine-focus sealed tube'
_diffrn_radiation_type MoK\a
_diffrn_radiation_wavelength 0.71073
_diffrn_reflns_av_R_equivalents 0.0383
_diffrn_reflns_av_sigmaI/netI 0.0628
_diffrn_reflns_limit_h_max 9
_diffrn_reflns_limit_h_min -9
_diffrn_reflns_limit_k_max 13
_diffrn_reflns_limit_k_min -13
_diffrn_reflns_limit_l_max 17
_diffrn_reflns_limit_l_min -23
_diffrn_reflns_number 12513
_diffrn_reflns_theta_full 27.54
_diffrn_reflns_theta_max 27.54
_diffrn_reflns_theta_min 3.08
_diffrn_standards_decay_% 0
_diffrn_standards_interval_count 0
_diffrn_standards_interval_time 0
_diffrn_standards_number 0
_exptl_absorpt_coefficient_mu 1.101
_exptl_absorpt_correction_T_max 0.8099
_exptl_absorpt_correction_T_min 0.7336
_exptl_absorpt_correction_type multi-scan
_exptl_absorpt_process_details 'Jacobson, R. (1998) Private communication to Rigaku Company, Tokyo, Japan.'
_exptl_crystal_colour Colorless
_exptl_crystal_density_diffrn 1.478
_exptl_crystal_density_method 'not measured'
_exptl_crystal_description Block
_exptl_crystal_F_000 594
_exptl_crystal_size_max 0.30
_exptl_crystal_size_mid 0.20
_exptl_crystal_size_min 0.20
_refine_diff_density_max 1.573
_refine_diff_density_min -1.045
_refine_diff_density_rms 0.117
_refine_ls_extinction_method none
_refine_ls_goodness_of_fit_ref 1.015
_refine_ls_hydrogen_treatment constr
_refine_ls_matrix_type full
_refine_ls_number_parameters 320
_refine_ls_number_reflns 5913
_refine_ls_number_restraints 42
_refine_ls_restrained_S_all 1.035
_refine_ls_R_factor_all 0.0783
_refine_ls_R_factor_gt 0.0535
_refine_ls_shift/su_max 0.011
_refine_ls_shift/su_mean 0.001
_refine_ls_structure_factor_coef Fsqd
_refine_ls_weighting_details 'calc w=1/[\s^2^(Fo^2^)+(0.0803P)^2^+0.0000P] where P=(Fo^2^+2Fc^2^)/3'
_refine_ls_weighting_scheme calc
_refine_ls_wR_factor_gt 0.1348
_refine_ls_wR_factor_ref 0.1482
_reflns_number_gt 4197
_reflns_number_total 5913
_reflns_threshold_expression >2sigma(I)
_cod_data_source_file c1dt11663k.txt
_cod_data_source_block 'data_1^.^MeOH'
_cod_depositor_comments
;
The following automatic conversions were performed:

'_exptl_absorpt_correction_type' value 'Multi-scan' changed to
'multi-scan' according to
/home/saulius/struct/CIF-dictionaries/cif_core.dic dictionary named
'cif_core.dic' version 2.4.1 from 2010-06-29.

Automatic conversion script
Id: cif_fix_values 1715 2011-07-08 13:25:40Z adriana 
;
_cod_database_code 7017913

loop_
_symmetry_equiv_pos_as_xyz
'x, y, z'
'-x, -y, -z'

loop_
_atom_site_label
_atom_site_type_symbol
_atom_site_fract_x
_atom_site_fract_y
_atom_site_fract_z
_atom_site_U_iso_or_equiv
_atom_site_adp_type
_atom_site_occupancy
_atom_site_symmetry_multiplicity
_atom_site_calc_flag
_atom_site_refinement_flags
_atom_site_disorder_assembly
_atom_site_disorder_group
Cd1 Cd 0.25570(4) 1.01290(3) 0.46749(2) 0.03953(14) Uani 1 1 d . . .
S1 S 0.47840(14) 0.81918(11) 0.54235(7) 0.0375(3) Uani 1 1 d . . .
S2 S 0.00760(14) 1.16180(10) 0.52730(7) 0.0359(3) Uani 1 1 d . . .
S3 S 0.2920(3) 1.0068(2) 0.19617(11) 0.0925(6) Uani 1 1 d . . .
N1 N 0.2595(8) 0.7095(6) 0.8766(3) 0.0857(17) Uani 1 1 d D . .
N2 N -0.2383(6) 1.7005(4) 0.3100(3) 0.0529(11) Uani 1 1 d . . .
N3 N 0.2604(6) 1.0382(4) 0.3447(3) 0.0534(11) Uani 1 1 d . . .
C1 C 0.4020(6) 0.7851(4) 0.6380(3) 0.0410(11) Uani 1 1 d . . .
C2 C 0.2443(7) 0.8562(5) 0.6660(3) 0.0483(12) Uani 1 1 d . A .
H2A H 0.1693 0.9224 0.6320 0.058 Uiso 1 1 calc R . .
C3 C 0.1962(7) 0.8314(6) 0.7423(3) 0.0565(14) Uani 1 1 d . . .
H3A H 0.0902 0.8809 0.7598 0.068 Uiso 1 1 calc R A .
C4 C 0.3055(8) 0.7329(6) 0.7929(3) 0.0579(14) Uani 1 1 d . A .
C5 C 0.4597(8) 0.6598(6) 0.7663(3) 0.0611(15) Uani 1 1 d . . .
H5A H 0.5333 0.5926 0.8004 0.073 Uiso 1 1 calc R A .
C6 C 0.5056(7) 0.6850(5) 0.6906(3) 0.0522(13) Uani 1 1 d . A .
H6A H 0.6100 0.6333 0.6735 0.063 Uiso 1 1 calc R . .
C7 C 0.078(2) 0.776(2) 0.8992(11) 0.129(7) Uani 0.442(10) 1 d PDU A 1
H7A H 0.0642 0.7556 0.9539 0.194 Uiso 0.442(10) 1 calc PR A 1
H7B H -0.0182 0.7419 0.8789 0.194 Uiso 0.442(10) 1 calc PR A 1
H7C H 0.0703 0.8742 0.8797 0.194 Uiso 0.442(10) 1 calc PR A 1
C8 C 0.419(2) 0.742(2) 0.9129(11) 0.122(7) Uani 0.442(10) 1 d PDU A 1
H8A H 0.3914 0.7298 0.9667 0.183 Uiso 0.442(10) 1 calc PR A 1
H8B H 0.4384 0.8355 0.8910 0.183 Uiso 0.442(10) 1 calc PR A 1
H8C H 0.5284 0.6805 0.9044 0.183 Uiso 0.442(10) 1 calc PR A 1
C9 C 0.261(3) 0.5550(11) 0.9078(9) 0.100(5) Uani 0.442(10) 1 d PDU A 1
H9A H 0.2314 0.5366 0.9617 0.151 Uiso 0.442(10) 1 calc PR A 1
H9B H 0.3817 0.5075 0.8985 0.151 Uiso 0.442(10) 1 calc PR A 1
H9C H 0.1699 0.5234 0.8828 0.151 Uiso 0.442(10) 1 calc PR A 1
C7' C 0.214(2) 0.8521(11) 0.8931(7) 0.096(5) Uani 0.558(10) 1 d PDU A 2
H7'1 H 0.2007 0.8434 0.9473 0.144 Uiso 0.558(10) 1 calc PR A 2
H7'2 H 0.1001 0.8978 0.8699 0.144 Uiso 0.558(10) 1 calc PR A 2
H7'3 H 0.3129 0.9054 0.8725 0.144 Uiso 0.558(10) 1 calc PR A 2
C8' C 0.413(2) 0.636(2) 0.9228(10) 0.140(7) Uani 0.558(10) 1 d PDU A 2
H8'1 H 0.3707 0.6144 0.9755 0.210 Uiso 0.558(10) 1 calc PR A 2
H8'2 H 0.5098 0.6934 0.9166 0.210 Uiso 0.558(10) 1 calc PR A 2
H8'3 H 0.4596 0.5525 0.9071 0.210 Uiso 0.558(10) 1 calc PR A 2
C9' C 0.085(2) 0.6488(19) 0.8882(8) 0.128(6) Uani 0.558(10) 1 d PDU A 2
H9'1 H 0.1103 0.5552 0.8826 0.193 Uiso 0.558(10) 1 calc PR A 2
H9'2 H -0.0009 0.7016 0.8511 0.193 Uiso 0.558(10) 1 calc PR A 2
H9'3 H 0.0333 0.6498 0.9385 0.193 Uiso 0.558(10) 1 calc PR A 2
C10 C -0.0581(6) 1.3181(4) 0.4625(3) 0.0366(10) Uani 1 1 d . . .
C11 C -0.1828(7) 1.4176(4) 0.4878(3) 0.0426(11) Uani 1 1 d . . .
H11A H -0.2270 1.3999 0.5385 0.051 Uiso 1 1 calc R . .
C12 C -0.2425(7) 1.5420(5) 0.4394(3) 0.0442(11) Uani 1 1 d . . .
H12A H -0.3267 1.6080 0.4569 0.053 Uiso 1 1 calc R . .
C13 C -0.1766(7) 1.5672(4) 0.3655(3) 0.0451(12) Uani 1 1 d . . .
C14 C -0.0513(7) 1.4723(5) 0.3397(3) 0.0501(12) Uani 1 1 d . . .
H14A H -0.0053 1.4916 0.2893 0.060 Uiso 1 1 calc R . .
C15 C 0.0072(7) 1.3479(5) 0.3880(3) 0.0454(12) Uani 1 1 d . . .
H15A H 0.0922 1.2830 0.3699 0.054 Uiso 1 1 calc R . .
C16 C -0.3719(8) 1.7954(5) 0.3458(4) 0.0592(15) Uani 1 1 d . . .
H16A H -0.3148 1.8161 0.3870 0.089 Uiso 1 1 calc R . .
H16B H -0.4803 1.7523 0.3650 0.089 Uiso 1 1 calc R . .
H16C H -0.4070 1.8794 0.3084 0.089 Uiso 1 1 calc R . .
C17 C -0.0743(9) 1.7740(6) 0.2784(4) 0.0683(17) Uani 1 1 d . . .
H17A H -0.0142 1.7932 0.3193 0.102 Uiso 1 1 calc R . .
H17B H -0.1158 1.8593 0.2431 0.102 Uiso 1 1 calc R . .
H17C H 0.0119 1.7167 0.2525 0.102 Uiso 1 1 calc R . .
C18 C -0.3301(11) 1.6710(7) 0.2458(4) 0.081(2) Uani 1 1 d . . .
H18A H -0.4350 1.6239 0.2655 0.122 Uiso 1 1 calc R . .
H18B H -0.2431 1.6138 0.2200 0.122 Uiso 1 1 calc R . .
H18C H -0.3712 1.7563 0.2105 0.122 Uiso 1 1 calc R . .
C19 C 0.2740(7) 1.0288(5) 0.2820(3) 0.0503(12) Uani 1 1 d . . .
N4 N 0.8102(16) 0.3912(16) 0.8770(5) 0.171(6) Uani 1 1 d . . .
O1 O 0.644(3) 0.3554(16) 0.8900(8) 0.325(11) Uani 1 1 d . . .
O2 O 0.912(2) 0.2951(19) 0.9126(8) 0.358(12) Uani 1 1 d . . .
O3 O 0.825(2) 0.4290(13) 0.8278(9) 0.255(8) Uani 1 1 d . . .
O4 O 0.351(5) 1.134(3) 0.9668(11) 0.292(17) Uani 0.50 1 d P . .
C21 C 0.180(4) 1.103(2) 0.9216(19) 0.182(12) Uani 0.50 1 d P . .

loop_
_atom_site_aniso_label
_atom_site_aniso_U_11
_atom_site_aniso_U_22
_atom_site_aniso_U_33
_atom_site_aniso_U_23
_atom_site_aniso_U_13
_atom_site_aniso_U_12
Cd1 0.0314(2) 0.0394(2) 0.0430(2) -0.00439(14) -0.00165(14) 0.00143(14)
S1 0.0296(5) 0.0337(5) 0.0446(7) -0.0017(5) -0.0018(5) -0.0019(4)
S2 0.0310(5) 0.0312(5) 0.0435(7) -0.0066(4) -0.0007(5) -0.0017(4)
S3 0.0934(13) 0.1306(17) 0.0486(10) -0.0322(10) -0.0077(9) 0.0211(12)
N1 0.098(4) 0.100(4) 0.049(3) 0.000(3) 0.002(3) -0.011(4)
N2 0.063(3) 0.040(2) 0.051(3) -0.0061(19) -0.015(2) 0.0071(19)
N3 0.056(3) 0.052(2) 0.047(3) -0.003(2) 0.003(2) -0.008(2)
C1 0.036(2) 0.034(2) 0.049(3) -0.001(2) -0.004(2) -0.0044(18)
C2 0.049(3) 0.044(3) 0.045(3) -0.004(2) -0.005(2) 0.007(2)
C3 0.051(3) 0.057(3) 0.054(4) -0.010(3) 0.004(3) 0.006(2)
C4 0.063(3) 0.067(3) 0.040(3) -0.003(3) -0.005(3) -0.008(3)
C5 0.057(3) 0.063(3) 0.049(3) 0.012(3) -0.013(3) 0.000(3)
C6 0.043(3) 0.048(3) 0.054(3) 0.003(2) 0.000(2) 0.005(2)
C7 0.148(13) 0.174(15) 0.048(9) -0.025(11) 0.027(10) 0.017(13)
C8 0.160(15) 0.169(19) 0.043(10) -0.025(13) -0.035(10) -0.026(16)
C9 0.139(13) 0.118(12) 0.034(8) 0.006(8) 0.012(8) -0.033(10)
C7' 0.111(11) 0.138(12) 0.037(7) -0.028(7) 0.003(7) -0.002(9)
C8' 0.172(13) 0.162(15) 0.054(8) 0.002(11) -0.023(9) 0.044(12)
C9' 0.164(12) 0.147(13) 0.055(8) 0.009(9) 0.036(9) -0.034(11)
C10 0.031(2) 0.031(2) 0.048(3) -0.0111(19) -0.0015(19) -0.0026(17)
C11 0.047(3) 0.037(2) 0.043(3) -0.012(2) 0.002(2) -0.002(2)
C12 0.045(3) 0.034(2) 0.052(3) -0.012(2) 0.001(2) 0.001(2)
C13 0.046(3) 0.030(2) 0.054(3) -0.005(2) -0.007(2) 0.0052(19)
C14 0.050(3) 0.041(3) 0.052(3) -0.003(2) 0.004(2) 0.002(2)
C15 0.043(3) 0.037(2) 0.052(3) -0.011(2) 0.003(2) 0.005(2)
C16 0.060(3) 0.039(3) 0.073(4) -0.010(3) -0.010(3) 0.011(2)
C17 0.083(4) 0.043(3) 0.071(4) -0.003(3) 0.009(3) -0.007(3)
C18 0.111(6) 0.061(4) 0.071(5) -0.013(3) -0.040(4) 0.006(4)
C19 0.043(3) 0.051(3) 0.051(4) -0.005(2) -0.007(2) 0.003(2)
N4 0.130(7) 0.252(14) 0.054(5) 0.027(6) 0.036(5) 0.098(9)
O1 0.328(19) 0.305(17) 0.199(13) 0.100(12) 0.102(13) 0.091(15)
O2 0.36(2) 0.44(2) 0.167(12) -0.011(12) -0.053(11) 0.219(19)
O3 0.291(15) 0.186(10) 0.199(13) 0.015(10) 0.107(12) 0.090(10)
O4 0.47(4) 0.37(4) 0.095(14) -0.066(18) -0.019(19) -0.23(3)
C21 0.21(3) 0.104(16) 0.20(3) -0.020(17) 0.03(2) 0.031(17)

loop_
_atom_type_symbol
_atom_type_description
_atom_type_scat_dispersion_real
_atom_type_scat_dispersion_imag
_atom_type_scat_source
C C 0.0033 0.0016 'International Tables Vol C Tables 4.2.6.8 and 6.1.1.4'
H H 0.0000 0.0000 'International Tables Vol C Tables 4.2.6.8 and 6.1.1.4'
N N 0.0061 0.0033 'International Tables Vol C Tables 4.2.6.8 and 6.1.1.4'
S S 0.1246 0.1234 'International Tables Vol C Tables 4.2.6.8 and 6.1.1.4'
Cd Cd -0.8075 1.2024 'International Tables Vol C Tables 4.2.6.8 and 6.1.1.4'
O O 0.0106 0.0060 'International Tables Vol C Tables 4.2.6.8 and 6.1.1.4'

loop_
_geom_angle_atom_site_label_1
_geom_angle_atom_site_label_2
_geom_angle_atom_site_label_3
_geom_angle
_geom_angle_site_symmetry_1
_geom_angle_site_symmetry_3
N3 Cd1 S2 117.95(12) . .
N3 Cd1 S1 117.63(12) . .
S2 Cd1 S1 124.11(5) . .
N3 Cd1 S1 92.68(12) . 2_676
S2 Cd1 S1 95.17(4) . 2_676
S1 Cd1 S1 87.77(4) . 2_676
N3 Cd1 S2 85.48(12) . 2_576
S2 Cd1 S2 86.88(4) . 2_576
S1 Cd1 S2 91.89(4) . 2_576
S1 Cd1 S2 177.73(4) 2_676 2_576
C1 S1 Cd1 108.81(15) . .
C1 S1 Cd1 104.88(16) . 2_676
Cd1 S1 Cd1 92.23(4) . 2_676
C10 S2 Cd1 110.38(16) . .
C10 S2 Cd1 109.10(14) . 2_576
Cd1 S2 Cd1 93.12(4) . 2_576
C8' N1 C7 129.8(12) . .
C8' N1 C9' 117.4(10) . .
C7 N1 C9' 54.3(10) . .
C8' N1 C8 41.5(9) . .
C7 N1 C8 114.0(11) . .
C9' N1 C8 146.6(11) . .
C8' N1 C4 113.3(9) . .
C7 N1 C4 116.4(9) . .
C9' N1 C4 105.2(7) . .
C8 N1 C4 107.6(9) . .
C8' N1 C7' 107.4(9) . .
C7 N1 C7' 52.6(10) . .
C9' N1 C7' 106.9(9) . .
C8 N1 C7' 70.0(10) . .
C4 N1 C7' 105.9(6) . .
C8' N1 C9 62.9(9) . .
C7 N1 C9 106.5(10) . .
C9' N1 C9 59.4(9) . .
C8 N1 C9 104.0(9) . .
C4 N1 C9 107.5(7) . .
C7' N1 C9 146.2(9) . .
C16 N2 C18 108.3(5) . .
C16 N2 C13 112.2(4) . .
C18 N2 C13 109.3(4) . .
C16 N2 C17 107.6(4) . .
C18 N2 C17 108.9(5) . .
C13 N2 C17 110.4(4) . .
C19 N3 Cd1 168.7(4) . .
C6 C1 C2 116.8(5) . .
C6 C1 S1 119.2(4) . .
C2 C1 S1 124.0(4) . .
C3 C2 C1 121.8(4) . .
C3 C2 H2A 119.1 . .
C1 C2 H2A 119.1 . .
C2 C3 C4 119.5(5) . .
C2 C3 H3A 120.2 . .
C4 C3 H3A 120.2 . .
C5 C4 C3 119.7(5) . .
C5 C4 N1 120.2(5) . .
C3 C4 N1 120.0(5) . .
C6 C5 C4 120.2(5) . .
C6 C5 H5A 119.9 . .
C4 C5 H5A 119.9 . .
C5 C6 C1 122.0(5) . .
C5 C6 H6A 119.0 . .
C1 C6 H6A 119.0 . .
N1 C7 H7A 109.5 . .
N1 C7 H7B 109.5 . .
H7A C7 H7B 109.5 . .
N1 C7 H7C 109.5 . .
H7A C7 H7C 109.5 . .
H7B C7 H7C 109.5 . .
N1 C8 H8A 109.5 . .
N1 C8 H8B 109.5 . .
H8A C8 H8B 109.5 . .
N1 C8 H8C 109.5 . .
H8A C8 H8C 109.5 . .
H8B C8 H8C 109.5 . .
N1 C9 H9A 109.5 . .
N1 C9 H9B 109.5 . .
H9A C9 H9B 109.5 . .
N1 C9 H9C 109.5 . .
H9A C9 H9C 109.5 . .
H9B C9 H9C 109.5 . .
N1 C7' H7'1 109.5 . .
N1 C7' H7'2 109.5 . .
H7'1 C7' H7'2 109.5 . .
N1 C7' H7'3 109.5 . .
H7'1 C7' H7'3 109.5 . .
H7'2 C7' H7'3 109.5 . .
N1 C8' H8'1 109.5 . .
N1 C8' H8'2 109.5 . .
H8'1 C8' H8'2 109.5 . .
N1 C8' H8'3 109.5 . .
H8'1 C8' H8'3 109.5 . .
H8'2 C8' H8'3 109.5 . .
N1 C9' H9'1 109.5 . .
N1 C9' H9'2 109.5 . .
H9'1 C9' H9'2 109.5 . .
N1 C9' H9'3 109.5 . .
H9'1 C9' H9'3 109.5 . .
H9'2 C9' H9'3 109.5 . .
C15 C10 C11 118.2(4) . .
C15 C10 S2 123.6(3) . .
C11 C10 S2 118.2(4) . .
C12 C11 C10 121.1(5) . .
C12 C11 H11A 119.5 . .
C10 C11 H11A 119.5 . .
C13 C12 C11 119.0(4) . .
C13 C12 H12A 120.5 . .
C11 C12 H12A 120.5 . .
C14 C13 C12 120.9(4) . .
C14 C13 N2 117.8(5) . .
C12 C13 N2 121.3(4) . .
C13 C14 C15 119.9(5) . .
C13 C14 H14A 120.0 . .
C15 C14 H14A 120.0 . .
C14 C15 C10 120.8(4) . .
C14 C15 H15A 119.6 . .
C10 C15 H15A 119.6 . .
N2 C16 H16A 109.5 . .
N2 C16 H16B 109.5 . .
H16A C16 H16B 109.5 . .
N2 C16 H16C 109.5 . .
H16A C16 H16C 109.5 . .
H16B C16 H16C 109.5 . .
N2 C17 H17A 109.5 . .
N2 C17 H17B 109.5 . .
H17A C17 H17B 109.5 . .
N2 C17 H17C 109.5 . .
H17A C17 H17C 109.5 . .
H17B C17 H17C 109.5 . .
N2 C18 H18A 109.5 . .
N2 C18 H18B 109.5 . .
H18A C18 H18B 109.5 . .
N2 C18 H18C 109.5 . .
H18A C18 H18C 109.5 . .
H18B C18 H18C 109.5 . .
N3 C19 S3 176.9(5) . .
O3 N4 O2 125.0(15) . .
O3 N4 O1 109(2) . .
O2 N4 O1 105.4(17) . .
N4 O1 O3 27.8(7) . .
N4 O3 O1 43.4(14) . .

loop_
_geom_bond_atom_site_label_1
_geom_bond_atom_site_label_2
_geom_bond_distance
_geom_bond_site_symmetry_2
Cd1 N3 2.193(5) .
Cd1 S2 2.5439(15) .
Cd1 S1 2.5517(15) .
Cd1 S1 2.7542(13) 2_676
Cd1 S2 2.8019(13) 2_576
S1 C1 1.760(5) .
S1 Cd1 2.7542(13) 2_676
S2 C10 1.764(4) .
S2 Cd1 2.8019(13) 2_576
S3 C19 1.628(7) .
N1 C8' 1.460(8) .
N1 C7 1.477(9) .
N1 C9' 1.483(9) .
N1 C8 1.503(9) .
N1 C4 1.508(8) .
N1 C7' 1.535(8) .
N1 C9 1.535(9) .
N2 C16 1.497(7) .
N2 C18 1.509(7) .
N2 C13 1.514(6) .
N2 C17 1.519(8) .
N3 C19 1.167(7) .
C1 C6 1.397(6) .
C1 C2 1.401(7) .
C2 C3 1.382(8) .
C2 H2A 0.9400 .
C3 C4 1.390(7) .
C3 H3A 0.9400 .
C4 C5 1.382(8) .
C5 C6 1.369(8) .
C5 H5A 0.9400 .
C6 H6A 0.9400 .
C7 H7A 0.9700 .
C7 H7B 0.9700 .
C7 H7C 0.9700 .
C8 H8A 0.9700 .
C8 H8B 0.9700 .
C8 H8C 0.9700 .
C9 H9A 0.9700 .
C9 H9B 0.9700 .
C9 H9C 0.9700 .
C7' H7'1 0.9700 .
C7' H7'2 0.9700 .
C7' H7'3 0.9700 .
C8' H8'1 0.9700 .
C8' H8'2 0.9700 .
C8' H8'3 0.9700 .
C9' H9'1 0.9700 .
C9' H9'2 0.9700 .
C9' H9'3 0.9700 .
C10 C15 1.385(7) .
C10 C11 1.400(6) .
C11 C12 1.389(6) .
C11 H11A 0.9400 .
C12 C13 1.376(7) .
C12 H12A 0.9400 .
C13 C14 1.374(7) .
C14 C15 1.385(6) .
C14 H14A 0.9400 .
C15 H15A 0.9400 .
C16 H16A 0.9700 .
C16 H16B 0.9700 .
C16 H16C 0.9700 .
C17 H17A 0.9700 .
C17 H17B 0.9700 .
C17 H17C 0.9700 .
C18 H18A 0.9700 .
C18 H18B 0.9700 .
C18 H18C 0.9700 .
N4 O3 0.893(12) .
N4 O2 1.219(14) .
N4 O1 1.32(2) .
O1 O3 1.815(18) .
O4 C21 1.66(4) .

loop_
_geom_hbond_atom_site_label_D
_geom_hbond_atom_site_label_H
_geom_hbond_atom_site_label_A
_geom_hbond_distance_DH
_geom_hbond_distance_HA
_geom_hbond_distance_DA
_geom_hbond_angle_DHA
_geom_hbond_site_symmetry_A
C8' H8'1 O1 0.97 2.54 3.43(2) 152.6 2_667
C5 H5A O3 0.94 2.52 3.363(14) 150.1 .
C8' H8'3 O1 0.97 2.32 3.26(2) 163.1 .
C2 H2A S2 0.94 2.87 3.791(5) 166.7 .
C14 H14A O3 0.94 2.45 3.370(14) 164.4 2_676
C17 H17C O3 0.97 2.45 3.407(14) 168.1 2_676
